data_7230989
loop_
_publ_author_name
'Pinter, Emily N.'
'Cantrell, Lee S.'
'Day, Graeme M.'
'Wheeler, Kraig A.'

_publ_section_title
;
 Pasteur's tartaramide/malamide quasiracemates: new entries and departures
 from near inversion symmetry
;
_journal_issue 30
_journal_name_full CrystEngComm
_journal_page_first 4213
_journal_paper_doi 10.1039/C8CE00791H
_journal_volume 20
_journal_year 2018
_chemical_absolute_configuration rmad
_chemical_formula_sum 'C8 H16 N4 O7'
_chemical_formula_weight 280.25
_space_group_crystal_system monoclinic
_space_group_IT_number 4
_space_group_name_Hall 'P 2yb'
_space_group_name_H-M_alt 'P 1 21 1'
_symmetry_space_group_name_Hall 'P 2yb'
_symmetry_space_group_name_H-M 'P 1 21 1'
_atom_sites_solution_hydrogens difmap
_audit_creation_method SHELXL-2014/7
_audit_update_record
;
2018-03-24 deposited with the CCDC.
2018-06-18 downloaded from the CCDC.
;
_cell_angle_alpha 90
_cell_angle_beta 95.686(2)
_cell_angle_gamma 90
_cell_formula_units_Z 2
_cell_length_a 8.0233(5)
_cell_length_b 7.9864(6)
_cell_length_c 9.3673(6)
_cell_measurement_reflns_used 7643
_cell_measurement_temperature 100(2)
_cell_measurement_theta_max 68.32
_cell_measurement_theta_min 4.74
_cell_volume 597.28(7)
_computing_cell_refinement APEX2
_computing_data_collection 'APEX2 (Bruker, 2013)'
_computing_data_reduction
;
SADABS (Bruker, 2013) and XPREP (Bruker, 2013)
;
_computing_molecular_graphics 'XSEED (Barbour, 2001)'
_computing_publication_material 'XSEED (Barbour, 2001)'
_computing_structure_refinement 'SHELXL-2014/7 (Sheldrick, 2014)'
_computing_structure_solution 'SHELXS-2014/7 (Sheldrick, 2014)'
_diffrn_ambient_temperature 100(2)
_diffrn_detector_area_resol_mean 8.33
_diffrn_measured_fraction_theta_full 0.997
_diffrn_measured_fraction_theta_max 0.997
_diffrn_measurement_device_type 'Bruker APEXII CCD'
_diffrn_measurement_method 'phi and omega scans'
_diffrn_radiation_type CuK\a
_diffrn_radiation_wavelength 1.54178
_diffrn_reflns_av_R_equivalents 0.0239
_diffrn_reflns_av_unetI/netI 0.0200
_diffrn_reflns_Laue_measured_fraction_full 0.997
_diffrn_reflns_Laue_measured_fraction_max 0.997
_diffrn_reflns_limit_h_max 9
_diffrn_reflns_limit_h_min -9
_diffrn_reflns_limit_k_max 9
_diffrn_reflns_limit_k_min -8
_diffrn_reflns_limit_l_max 11
_diffrn_reflns_limit_l_min -11
_diffrn_reflns_number 8907
_diffrn_reflns_point_group_measured_fraction_full 0.931
_diffrn_reflns_point_group_measured_fraction_max 0.930
_diffrn_reflns_theta_full 67.679
_diffrn_reflns_theta_max 68.209
_diffrn_reflns_theta_min 4.744
_diffrn_source 'fine-focus sealed tube'
_exptl_absorpt_coefficient_mu 1.189
_exptl_absorpt_correction_T_max 0.753
_exptl_absorpt_correction_T_min 0.666
_exptl_absorpt_correction_type multi-scan
_exptl_absorpt_process_details 'SADABS-2014/7, Bruker AXS'
_exptl_crystal_colour colourless
_exptl_crystal_density_diffrn 1.558
_exptl_crystal_description plate
_exptl_crystal_F_000 296
_exptl_crystal_size_max 0.424
_exptl_crystal_size_mid 0.279
_exptl_crystal_size_min 0.114
_refine_diff_density_max 0.186
_refine_diff_density_min -0.342
_refine_diff_density_rms 0.079
_refine_ls_abs_structure_details
;
 Flack x determined using 841 quotients [(I+)-(I-)]/[(I+)+(I-)]
 (Parsons, Flack and Wagner, Acta Cryst. B69 (2013) 249-259).
;
_refine_ls_abs_structure_Flack -0.02(7)
_refine_ls_extinction_method none
_refine_ls_goodness_of_fit_ref 1.068
_refine_ls_hydrogen_treatment refxyz
_refine_ls_matrix_type full
_refine_ls_number_parameters 225
_refine_ls_number_reflns 2042
_refine_ls_number_restraints 12
_refine_ls_restrained_S_all 1.068
_refine_ls_R_factor_all 0.0284
_refine_ls_R_factor_gt 0.0282
_refine_ls_shift/su_max 0.000
_refine_ls_shift/su_mean 0.000
_refine_ls_structure_factor_coef Fsqd
_refine_ls_weighting_details 'w=1/[\s^2^(Fo^2^)+(0.0509P)^2^+0.1305P] where P=(Fo^2^+2Fc^2^)/3'
_refine_ls_weighting_scheme calc
_refine_ls_wR_factor_gt 0.0752
_refine_ls_wR_factor_ref 0.0756
_reflns_Friedel_coverage 0.729
_reflns_Friedel_fraction_full 0.854
_reflns_Friedel_fraction_max 0.852
_reflns_number_gt 2022
_reflns_number_total 2042
_reflns_threshold_expression 'I > 2\s(I)'
_cod_data_source_file c8ce00791h2.cif
_cod_data_source_block 16kaw29a
_cod_depositor_comments
;
The following automatic conversions were performed:

'_exptl_absorpt_correction_type' value 'Multi-scan' changed to
'multi-scan' according to
/home/data/users/saulius/crontab/automatic-downloads/rss-feeds/RSC/lib/dictionaries/cif_core.dic
dictionary named 'cif_core.dic' version 2.4.2 from 2011-04-26.

Automatic conversion script
Id: cif_fix_values 4973 2017-02-22 13:04:09Z antanas 

 Adding full bibliography for 7230989--7230996.cif.
;
_cod_database_code 7230989
_shelx_shelxl_version_number 2014/7
_shelx_space_group_comment
;
The symmetry employed for this shelxl refinement is uniquely defined
by the following loop, which should always be used as a source of
symmetry information in preference to the above space-group names.
They are only intended as comments.
;
_shelx_estimated_absorpt_t_min 0.633
_shelx_estimated_absorpt_t_max 0.876

loop_
_space_group_symop_operation_xyz
'x, y, z'
'-x, y+1/2, -z'

loop_
_atom_site_label
_atom_site_type_symbol
_atom_site_fract_x
_atom_site_fract_y
_atom_site_fract_z
_atom_site_U_iso_or_equiv
_atom_site_adp_type
_atom_site_occupancy
_atom_site_site_symmetry_order
_atom_site_calc_flag
_atom_site_refinement_flags_posn
_atom_site_refinement_flags_adp
O1A O 0.56339(17) 0.5468(2) 1.11001(15) 0.0128(4) Uani 1 1 d . .
O2A O 0.26624(19) 0.3341(2) 0.86125(17) 0.0135(4) Uani 1 1 d D .
H5A H 0.310(4) 0.243(3) 0.872(3) 0.016 Uiso 1 1 d D U
O3A O 0.23111(17) 0.6834(2) 0.86963(15) 0.0130(3) Uani 1 1 d D .
H6A H 0.149(3) 0.667(4) 0.810(2) 0.016 Uiso 1 1 d D U
O4A O -0.07038(18) 0.5450(3) 0.88656(16) 0.0164(4) Uani 1 1 d . .
O1B O 0.42851(18) -0.2047(3) 0.39070(15) 0.0145(4) Uani 1 1 d . .
O2B O 0.73437(19) -0.0031(2) 0.63983(17) 0.0154(4) Uani 1 1 d D .
H5B H 0.700(4) 0.097(3) 0.628(3) 0.018 Uiso 1 1 d D U
O3B O 1.07609(18) -0.2235(3) 0.60626(16) 0.0194(4) Uani 1 1 d . .
N1A N 0.5834(2) 0.4592(3) 0.8818(2) 0.0134(4) Uani 1 1 d D .
H4B H 0.535(3) 0.408(4) 0.805(3) 0.016 Uiso 1 1 d D U
H4A H 0.689(3) 0.493(4) 0.888(3) 0.016 Uiso 1 1 d D U
N2A N -0.0139(2) 0.4837(3) 1.1233(2) 0.0147(5) Uani 1 1 d D .
H7A H -0.111(3) 0.448(4) 1.131(3) 0.018 Uiso 1 1 d D U
H7B H 0.059(3) 0.481(4) 1.197(2) 0.018 Uiso 1 1 d D U
N1B N 0.4215(2) -0.1340(3) 0.6235(2) 0.0159(4) Uani 1 1 d D .
H4C H 0.317(3) -0.168(4) 0.621(3) 0.019 Uiso 1 1 d D U
H4D H 0.474(3) -0.092(4) 0.699(3) 0.019 Uiso 1 1 d D U
N2B N 1.0121(2) -0.1608(3) 0.3731(2) 0.0154(5) Uani 1 1 d D .
H7D H 0.940(3) -0.146(4) 0.306(3) 0.019 Uiso 1 1 d D U
H7C H 1.112(3) -0.134(4) 0.364(3) 0.019 Uiso 1 1 d D U
C1A C 0.5022(3) 0.4807(3) 0.9958(3) 0.0109(5) Uani 1 1 d . .
C2A C 0.3191(3) 0.4243(3) 0.9873(2) 0.0111(5) Uani 1 1 d . .
H2A H 0.302(3) 0.361(4) 1.067(3) 0.016(7) Uiso 1 1 d . .
C3A C 0.2114(3) 0.5838(3) 0.9904(2) 0.0112(5) Uani 1 1 d . .
H3A H 0.250(3) 0.643(4) 1.074(3) 0.012(6) Uiso 1 1 d . .
C4A C 0.0274(2) 0.5357(3) 0.9963(3) 0.0116(5) Uani 1 1 d . .
C1B C 0.4977(3) -0.1474(3) 0.5059(3) 0.0123(5) Uani 1 1 d . .
C2B C 0.6814(3) -0.0931(3) 0.5132(2) 0.0128(5) Uani 1 1 d . .
H2B H 0.689(3) -0.025(4) 0.430(3) 0.006(6) Uiso 1 1 d . .
C3B C 0.7888(3) -0.2515(3) 0.5107(2) 0.0140(5) Uani 1 1 d . .
H3B H 0.746(3) -0.322(5) 0.432(3) 0.013(6) Uiso 1 1 d . .
H3C H 0.779(3) -0.313(4) 0.600(3) 0.010(6) Uiso 1 1 d . .
C4B C 0.9720(3) -0.2107(3) 0.5001(3) 0.0129(5) Uani 1 1 d . .

loop_
_atom_site_aniso_label
_atom_site_aniso_U_11
_atom_site_aniso_U_22
_atom_site_aniso_U_33
_atom_site_aniso_U_23
_atom_site_aniso_U_13
_atom_site_aniso_U_12
O1A 0.0119(7) 0.0146(9) 0.0114(8) -0.0009(7) -0.0010(6) -0.0024(6)
O2A 0.0125(7) 0.0117(9) 0.0154(8) -0.0033(7) -0.0033(6) 0.0025(6)
O3A 0.0111(6) 0.0146(9) 0.0133(6) 0.0042(6) 0.0004(5) -0.0006(6)
O4A 0.0109(7) 0.0252(11) 0.0130(8) -0.0007(7) 0.0000(6) -0.0012(7)
O1B 0.0140(7) 0.0179(9) 0.0115(7) 0.0008(7) 0.0004(5) -0.0029(7)
O2B 0.0159(8) 0.0135(9) 0.0161(7) -0.0024(7) -0.0018(6) 0.0004(7)
O3B 0.0135(7) 0.0313(12) 0.0132(8) 0.0035(8) -0.0004(6) -0.0025(8)
N1A 0.0096(8) 0.0184(11) 0.0118(8) -0.0023(8) 0.0000(7) -0.0007(8)
N2A 0.0106(9) 0.0197(13) 0.0137(9) 0.0018(8) 0.0015(7) -0.0031(8)
N1B 0.0108(9) 0.0242(12) 0.0126(9) -0.0016(9) 0.0007(7) -0.0034(9)
N2B 0.0107(9) 0.0227(13) 0.0125(9) 0.0018(9) -0.0007(7) 0.0007(8)
C1A 0.0103(9) 0.0089(13) 0.0131(9) 0.0037(10) -0.0004(7) 0.0020(9)
C2A 0.0114(10) 0.0117(12) 0.0101(9) 0.0015(10) 0.0001(7) -0.0017(10)
C3A 0.0103(10) 0.0120(12) 0.0116(11) -0.0003(9) 0.0017(8) 0.0003(9)
C4A 0.0109(11) 0.0094(13) 0.0148(10) -0.0022(9) 0.0020(9) 0.0003(9)
C1B 0.0126(9) 0.0114(13) 0.0123(9) 0.0008(10) -0.0010(7) 0.0016(9)
C2B 0.0124(10) 0.0143(13) 0.0117(9) -0.0007(10) 0.0006(8) -0.0002(10)
C3B 0.0124(10) 0.0144(12) 0.0152(11) -0.0003(10) 0.0013(8) -0.0015(9)
C4B 0.0130(11) 0.0121(13) 0.0135(10) -0.0024(9) 0.0011(8) 0.0016(10)

loop_
_atom_type_symbol
_atom_type_description
_atom_type_scat_dispersion_real
_atom_type_scat_dispersion_imag
_atom_type_scat_source
C C 0.0181 0.0091 'International Tables Vol C Tables 4.2.6.8 and 6.1.1.4'
H H 0.0000 0.0000 'International Tables Vol C Tables 4.2.6.8 and 6.1.1.4'
N N 0.0311 0.0180 'International Tables Vol C Tables 4.2.6.8 and 6.1.1.4'
O O 0.0492 0.0322 'International Tables Vol C Tables 4.2.6.8 and 6.1.1.4'

loop_
_geom_angle_atom_site_label_1
_geom_angle_atom_site_label_2
_geom_angle_atom_site_label_3
_geom_angle
C2A O2A H5A 106(2)
C3A O3A H6A 108(2)
C2B O2B H5B 108(2)
C1A N1A H4B 120.6(17)
C1A N1A H4A 116.8(18)
H4B N1A H4A 122(2)
C4A N2A H7A 120.2(19)
C4A N2A H7B 121.1(19)
H7A N2A H7B 119(3)
C1B N1B H4C 118.3(18)
C1B N1B H4D 119.5(18)
H4C N1B H4D 122(2)
C4B N2B H7D 121(2)
C4B N2B H7C 119.1(19)
H7D N2B H7C 120(3)
O1A C1A N1A 124.4(2)
O1A C1A C2A 117.6(2)
N1A C1A C2A 118.0(2)
O2A C2A C1A 113.65(18)
O2A C2A C3A 108.35(18)
C1A C2A C3A 107.06(19)
O2A C2A H2A 109.8(19)
C1A C2A H2A 109.9(18)
C3A C2A H2A 107.9(19)
O3A C3A C4A 110.93(18)
O3A C3A C2A 110.17(17)
C4A C3A C2A 109.8(2)
O3A C3A H3A 109.5(18)
C4A C3A H3A 109.5(15)
C2A C3A H3A 106.8(18)
O4A C4A N2A 124.72(19)
O4A C4A C3A 119.4(2)
N2A C4A C3A 115.9(2)
O1B C1B N1B 123.3(2)
O1B C1B C2B 119.0(2)
N1B C1B C2B 117.7(2)
O2B C2B C1B 112.88(18)
O2B C2B C3B 108.02(18)
C1B C2B C3B 107.82(19)
O2B C2B H2B 110.9(16)
C1B C2B H2B 105.3(15)
C3B C2B H2B 112.0(16)
C4B C3B C2B 111.9(2)
C4B C3B H3B 110.5(14)
C2B C3B H3B 109.7(18)
C4B C3B H3C 108.9(13)
C2B C3B H3C 107.6(16)
H3B C3B H3C 108(3)
O3B C4B N2B 122.81(19)
O3B C4B C3B 120.7(2)
N2B C4B C3B 116.5(2)

loop_
_geom_bond_atom_site_label_1
_geom_bond_atom_site_label_2
_geom_bond_distance
O1A C1A 1.249(3)
O2A C2A 1.412(3)
O2A H5A 0.81(2)
O3A C3A 1.405(3)
O3A H6A 0.83(2)
O4A C4A 1.232(3)
O1B C1B 1.251(3)
O2B C2B 1.416(3)
O2B H5B 0.85(2)
O3B C4B 1.238(3)
N1A C1A 1.316(3)
N1A H4B 0.88(2)
N1A H4A 0.88(2)
N2A C4A 1.332(3)
N2A H7A 0.84(2)
N2A H7B 0.86(2)
N1B C1B 1.315(3)
N1B H4C 0.88(2)
N1B H4D 0.85(2)
N2B C4B 1.324(3)
N2B H7D 0.82(2)
N2B H7C 0.84(2)
C1A C2A 1.530(3)
C2A C3A 1.541(3)
C2A H2A 0.93(3)
C3A C4A 1.531(3)
C3A H3A 0.94(3)
C1B C2B 1.531(3)
C2B C3B 1.532(3)
C2B H2B 0.96(3)
C3B C4B 1.518(3)
C3B H3B 0.96(3)
C3B H3C 0.98(3)

loop_
_geom_hbond_atom_site_label_D
_geom_hbond_atom_site_label_H
_geom_hbond_atom_site_label_A
_geom_hbond_distance_DH
_geom_hbond_distance_HA
_geom_hbond_distance_DA
_geom_hbond_angle_DHA
_geom_hbond_site_symmetry_A
N1A H4B O1B 0.88(2) 2.09(2) 2.862(2) 146(2) 2_656
N1A H4A O4A 0.88(2) 1.98(2) 2.857(2) 173(3) 1_655
N2A H7B O2B 0.86(2) 2.14(2) 2.996(2) 171(3) 2_657
N2A H7A O3A 0.84(2) 2.32(3) 2.969(3) 134(3) 2_547
N2B H7D O2A 0.82(2) 2.17(2) 2.973(2) 167(3) 2_646
N2B H7C O1B 0.84(2) 2.59(2) 3.347(2) 150(3) 1_655
N1B H4C O3B 0.88(2) 1.97(2) 2.851(2) 174(3) 1_455
N1B H4D O1A 0.85(2) 2.15(2) 2.876(3) 143(2) 2_647
O3A H6A O3B 0.83(2) 2.13(2) 2.753(2) 132(3) 1_465
O2A H5A O1A 0.81(2) 1.86(2) 2.670(2) 173(3) 2_647
O2B H5B O1B 0.85(2) 1.89(2) 2.719(3) 166(3) 2_656

loop_
_geom_torsion_atom_site_label_1
_geom_torsion_atom_site_label_2
_geom_torsion_atom_site_label_3
_geom_torsion_atom_site_label_4
_geom_torsion
O1A C1A C2A O2A -173.1(2)
N1A C1A C2A O2A 8.1(3)
O1A C1A C2A C3A 67.3(3)
N1A C1A C2A C3A -111.5(2)
O2A C2A C3A O3A -60.1(2)
C1A C2A C3A O3A 62.8(2)
O2A C2A C3A C4A 62.3(2)
C1A C2A C3A C4A -174.73(17)
O3A C3A C4A O4A 19.3(3)
C2A C3A C4A O4A -102.7(3)
O3A C3A C4A N2A -161.6(2)
C2A C3A C4A N2A 76.4(3)
O1B C1B C2B O2B 169.1(2)
N1B C1B C2B O2B -12.2(3)
O1B C1B C2B C3B -71.7(3)
N1B C1B C2B C3B 107.0(2)
O2B C2B C3B C4B -64.3(2)
C1B C2B C3B C4B 173.40(18)
C2B C3B C4B O3B 104.6(3)
C2B C3B C4B N2B -75.0(3)
